data_7060044
loop_
_publ_author_name
'Wang, Wen-Min'
'Zhang, Tian-Tian'
'Wang, Dan'
'Cui, Jian-Zhong'

_publ_section_title
;
 Structures and magnetic properties of novel Ln(iii)-based pentanuclear
 clusters: magnetic refrigeration and single-molecule magnet behavior
;
_journal_issue 44
_journal_name_full 'New Journal of Chemistry'
_journal_page_first 19351
_journal_page_last 19359
_journal_paper_doi 10.1039/D0NJ04469E
_journal_volume 44
_journal_year 2020
_chemical_formula_moiety 'C71 H85 N12 O30 Sm5, 3[CH4O]'
_chemical_formula_sum 'C74 H97 N12 O33 Sm5'
_chemical_formula_weight 2434.45
_space_group_crystal_system triclinic
_space_group_IT_number 2
_space_group_name_Hall '-P 1'
_space_group_name_H-M_alt 'P -1'
_atom_sites_solution_hydrogens geom
_audit_creation_date 2020-10-04
_audit_creation_method
;
Olex2 1.2
(compiled 2018.05.29 svn.r3508 for OlexSys, GUI svn.r5506)
;
_audit_update_record
;
2020-10-08 deposited with the CCDC.	2020-10-13 downloaded from the CCDC.
;
_cell_angle_alpha 86.265(2)
_cell_angle_beta 74.635(2)
_cell_angle_gamma 89.297(3)
_cell_formula_units_Z 2
_cell_length_a 14.5006(8)
_cell_length_b 15.8759(9)
_cell_length_c 20.6680(10)
_cell_measurement_reflns_used 9901
_cell_measurement_temperature 150(2)
_cell_measurement_theta_max 26.40
_cell_measurement_theta_min 2.41
_cell_volume 4578.1(4)
_computing_cell_refinement 'SAINT v8.37A (Bruker, 2015)'
_computing_data_collection 'Bruker APEX2'
_computing_data_reduction 'SAINT v8.37A (Bruker, 2015)'
_computing_molecular_graphics 'Olex2 (Dolomanov et al., 2009)'
_computing_publication_material 'Olex2 (Dolomanov et al., 2009)'
_computing_structure_refinement 'XL (Sheldrick, 2008)'
_computing_structure_solution 'SHELXS-97 (Sheldrick 2008)'
_diffrn_ambient_temperature 150.0
_diffrn_measured_fraction_theta_full 0.998
_diffrn_measured_fraction_theta_max 0.996
_diffrn_measurement_device_type 'Bruker APEX-II CCD'
_diffrn_measurement_method '\f and \w scans'
_diffrn_radiation_type MoK\a
_diffrn_radiation_wavelength 0.71073
_diffrn_reflns_av_R_equivalents 0.0489
_diffrn_reflns_av_unetI/netI 0.0349
_diffrn_reflns_Laue_measured_fraction_full 0.998
_diffrn_reflns_Laue_measured_fraction_max 0.996
_diffrn_reflns_limit_h_max 18
_diffrn_reflns_limit_h_min -18
_diffrn_reflns_limit_k_max 19
_diffrn_reflns_limit_k_min -19
_diffrn_reflns_limit_l_max 25
_diffrn_reflns_limit_l_min -25
_diffrn_reflns_number 99292
_diffrn_reflns_point_group_measured_fraction_full 0.998
_diffrn_reflns_point_group_measured_fraction_max 0.996
_diffrn_reflns_theta_full 25.242
_diffrn_reflns_theta_max 26.480
_diffrn_reflns_theta_min 2.329
_diffrn_standards_number 0
_exptl_absorpt_coefficient_mu 3.236
_exptl_absorpt_correction_T_max 0.7454
_exptl_absorpt_correction_T_min 0.6119
_exptl_absorpt_correction_type multi-scan
_exptl_absorpt_process_details
;
SADABS-2016/2 (Bruker,2016/2) was used for absorption correction.
wR2(int) was 0.0844 before and 0.0588 after correction.
The Ratio of minimum to maximum transmission is 0.8209.
The \l/2 correction factor is Not present.
;
_exptl_crystal_colour yellow
_exptl_crystal_density_diffrn 1.766
_exptl_crystal_description block
_exptl_crystal_F_000 2290
_exptl_crystal_size_max 0.25
_exptl_crystal_size_mid 0.21
_exptl_crystal_size_min 0.14
_refine_diff_density_max 1.812
_refine_diff_density_min -0.818
_refine_diff_density_rms 0.108
_refine_ls_extinction_method none
_refine_ls_goodness_of_fit_ref 1.006
_refine_ls_hydrogen_treatment constr
_refine_ls_matrix_type full
_refine_ls_number_parameters 1085
_refine_ls_number_reflns 18859
_refine_ls_number_restraints 12
_refine_ls_restrained_S_all 1.008
_refine_ls_R_factor_all 0.0675
_refine_ls_R_factor_gt 0.0411
_refine_ls_shift/su_max 0.002
_refine_ls_shift/su_mean 0.000
_refine_ls_structure_factor_coef Fsqd
_refine_ls_weighting_details 'w=1/[\s^2^(Fo^2^)+(0.0513P)^2^+11.7006P] where P=(Fo^2^+2Fc^2^)/3'
_refine_ls_weighting_scheme calc
_refine_ls_wR_factor_gt 0.0996
_refine_ls_wR_factor_ref 0.1170
_reflns_Friedel_coverage 0.000
_reflns_number_gt 13304
_reflns_number_total 18859
_reflns_threshold_expression 'I > 2\s(I)'
_cod_data_source_file d0nj04469e2.cif
_cod_data_source_block 1
_cod_depositor_comments 'Adding full bibliography for 7060044--7060049.cif.'
_cod_database_code 7060044
_shelx_shelxl_version_number 2018/3
_shelx_space_group_comment
;
The symmetry employed for this shelxl refinement is uniquely defined
by the following loop, which should always be used as a source of
symmetry information in preference to the above space-group names.
They are only intended as comments.
;
_shelx_estimated_absorpt_t_max 0.660
_shelx_estimated_absorpt_t_min 0.498
_olex2_refinement_description
;
1. Fixed Uiso
 At 1.2 times of:
  All C(H) groups, All C(H,H) groups
 At 1.5 times of:
  All C(H,H,H) groups, All O(H) groups
2. Uiso/Uaniso restraints and constraints
Uanis(C42) \\sim Ueq: with sigma of 0.01 and sigma for terminal atoms of 0.02
Uanis(C1) \\sim Ueq: with sigma of 0.01 and sigma for terminal atoms of 0.02
3.a Secondary CH2 refined with riding coordinates:
 C1(H1A,H1B), C28(H28A,H28B), C10(H10A,H10B), C19(H19A,H19B)
3.b Aromatic/amide H refined with riding coordinates:
 C3(H3), C6(H6), C59(H59), C54(H54), C13(H13), C12(H12A), C33(H33), C4(H4A),
 C22(H22), C49(H49), C15(H15), C30(H30), C21(H21), C39(H39), C24(H24), C31(H31),
  C44(H44), C69(H69), C64(H64)
3.c Idealised Me refined as rotating group:
 C52(H52A,H52B,H52C), C47(H47A,H47B,H47C), C18(H18A,H18B,H18C), C56(H56A,H56B,
 H56C), C61(H61A,H61B,H61C), C36(H36A,H36B,H36C), C9(H9A,H9B,H9C), C57(H57A,
 H57B,H57C), C41(H41A,H41B,H41C), C46(H46A,H46B,H46C), C27(H27A,H27B,H27C),
 C51(H51A,H51B,H51C), C37(H37A,H37B,H37C), C71(H71A,H71B,H71C), C67(H67A,H67B,
 H67C), C62(H62A,H62B,H62C), C42(H42A,H42B,H42C), C66(H66A,H66B,H66C)
3.d Idealised tetrahedral OH refined as rotating group:
 O4(H4), O16(H16), O8(H8), O12(H12)
;
_olex2_submission_special_instructions 'No special instructions were received'

loop_
_space_group_symop_operation_xyz
'x, y, z'
'-x, -y, -z'

loop_
_atom_site_label
_atom_site_type_symbol
_atom_site_fract_x
_atom_site_fract_y
_atom_site_fract_z
_atom_site_U_iso_or_equiv
_atom_site_adp_type
_atom_site_occupancy
_atom_site_site_symmetry_order
_atom_site_calc_flag
_atom_site_refinement_flags_posn
_atom_site_refinement_flags_adp
_atom_site_refinement_flags_occupancy
_atom_site_disorder_assembly
_atom_site_disorder_group
Sm4 Sm 0.31555(2) 0.42431(2) 0.21597(2) 0.05007(9) Uani 1 1 d . . . . .
Sm3 Sm 0.32188(2) 0.67222(2) 0.19629(2) 0.04988(9) Uani 1 1 d . . . . .
Sm2 Sm 0.46685(2) 0.75527(2) 0.31666(2) 0.05045(9) Uani 1 1 d . . . . .
Sm1 Sm 0.67869(3) 0.89500(2) 0.27818(2) 0.05594(9) Uani 1 1 d . . . . .
Sm5 Sm 0.11319(3) 0.27508(2) 0.25246(2) 0.05646(9) Uani 1 1 d . . . . .
O29 O 0.1535(4) 0.2334(3) 0.1401(2) 0.0676(12) Uani 1 1 d . . . . .
O25 O 0.2992(3) 0.8122(3) 0.1572(2) 0.0573(11) Uani 1 1 d . . . . .
O5 O 0.2731(3) 0.5500(3) 0.26684(19) 0.0488(9) Uani 1 1 d . . . . .
O3 O 0.3699(3) 0.5433(3) 0.1400(2) 0.0521(10) Uani 1 1 d . . . . .
O11 O 0.3149(3) 0.7537(3) 0.2920(2) 0.0521(10) Uani 1 1 d . . . . .
O24 O 0.2982(3) 0.2708(3) 0.2037(2) 0.0564(10) Uani 1 1 d . . . . .
O1 O 0.5490(3) 0.8625(3) 0.2407(2) 0.0572(11) Uani 1 1 d . . . . .
O26 O 0.2298(3) 0.6671(3) 0.1175(2) 0.0575(11) Uani 1 1 d . . . . .
O15 O 0.2128(3) 0.3442(3) 0.3134(2) 0.0538(10) Uani 1 1 d . . . . .
O13 O 0.4669(3) 0.6750(3) 0.2265(2) 0.0522(10) Uani 1 1 d . . . . .
O23 O 0.4682(3) 0.3724(3) 0.1652(2) 0.0586(11) Uani 1 1 d . . . . .
O21 O 0.5399(3) 0.8472(3) 0.3833(2) 0.0566(10) Uani 1 1 d . . . . .
O2 O 0.5005(3) 0.8200(3) 0.1187(2) 0.0575(11) Uani 1 1 d . . . . .
O17 O 0.7211(4) 0.9967(3) 0.1874(3) 0.0797(16) Uani 1 1 d . . . . .
O7 O 0.6424(3) 0.7433(3) 0.2999(2) 0.0532(10) Uani 1 1 d . . . . .
O27 O -0.0033(4) 0.3380(3) 0.3381(3) 0.0764(14) Uani 1 1 d . . . . .
O20 O 0.5775(4) 1.0117(3) 0.3157(2) 0.0665(12) Uani 1 1 d . . . . .
O10 O 0.0968(3) 0.5835(3) 0.2213(2) 0.0577(11) Uani 1 1 d . . . . .
O18 O 0.8148(4) 0.8459(3) 0.1995(2) 0.0723(14) Uani 1 1 d . . . . .
O22 O 0.3754(3) 0.7412(3) 0.4288(2) 0.0632(12) Uani 1 1 d . . . . .
O28 O -0.0273(4) 0.2833(4) 0.2178(3) 0.098(2) Uani 1 1 d . . . . .
O6 O 0.3546(3) 0.5718(3) 0.3729(2) 0.0526(10) Uani 1 1 d . . . . .
O14 O 0.5036(3) 0.5043(3) 0.2508(2) 0.0597(11) Uani 1 1 d . . . . .
O30 O 0.0757(4) 0.1268(3) 0.2578(3) 0.0744(14) Uani 1 1 d . . . . .
C3 C 0.5786(6) 0.9357(5) 0.0685(4) 0.075(2) Uani 1 1 d . . . . .
H3 H 0.608036 0.989866 0.061157 0.090 Uiso 1 1 calc R . . . .
O4 O 0.2945(4) 0.3428(3) 0.0589(2) 0.0703(13) Uani 1 1 d . . . . .
H4 H 0.257411 0.312365 0.089346 0.105 Uiso 1 1 calc GR . . . .
C52 C 0.6133(5) 0.3037(5) 0.1203(4) 0.0668(18) Uani 1 1 d . . . . .
H52A H 0.627314 0.317323 0.071679 0.100 Uiso 1 1 calc GR . . . .
H52B H 0.639794 0.248262 0.128648 0.100 Uiso 1 1 calc GR . . . .
H52C H 0.642285 0.346626 0.140852 0.100 Uiso 1 1 calc GR . . . .
N7 N 0.1491(4) 0.7304(3) 0.2704(3) 0.0558(13) Uani 1 1 d . . . . .
N5 N 0.6258(4) 0.6405(3) 0.3878(3) 0.0584(13) Uani 1 1 d . . . . .
C35 C 0.1991(5) 0.2202(4) 0.3869(4) 0.0632(17) Uani 1 1 d . . . . .
C34 C 0.2532(5) 0.2960(4) 0.3509(3) 0.0586(16) Uani 1 1 d . . . . .
O16 O 0.0867(5) 0.1223(3) 0.3858(3) 0.0918(17) Uani 1 1 d . . . . .
H16 H 0.042985 0.132774 0.420005 0.138 Uiso 1 1 calc GR . . . .
C7 C 0.3874(5) 0.5465(4) 0.0740(3) 0.0540(15) Uani 1 1 d . . . . .
N1 N 0.4406(4) 0.6798(3) 0.0683(3) 0.0564(13) Uani 1 1 d . . . . .
O8 O 0.8548(4) 0.8433(3) 0.3639(3) 0.0806(15) Uani 1 1 d . . . . .
H8 H 0.861029 0.894883 0.351501 0.121 Uiso 1 1 calc GR . . . .
N2 N 0.4237(4) 0.6104(4) 0.0331(2) 0.0565(13) Uani 1 1 d . . . . .
N10 N 0.3880(4) 0.3688(3) 0.3163(3) 0.0615(14) Uani 1 1 d . . . . .
N6 N 0.7766(4) 0.8104(3) 0.3460(3) 0.0586(13) Uani 1 1 d . . . . .
N4 N 0.5338(4) 0.6275(3) 0.3787(3) 0.0552(12) Uani 1 1 d . . . . .
O9 O 0.1594(3) 0.4088(3) 0.2056(2) 0.0554(10) Uani 1 1 d . . . . .
N12 N 0.1363(4) 0.1961(4) 0.3586(3) 0.0661(15) Uani 1 1 d . . . . .
N11 N 0.3373(4) 0.3038(3) 0.3597(3) 0.0618(14) Uani 1 1 d . . . . .
N3 N 0.3253(4) 0.4113(3) 0.0872(3) 0.0551(13) Uani 1 1 d . . . . .
C14 C 0.3959(5) 0.5381(4) 0.4208(3) 0.0592(16) Uani 1 1 d . . . . .
N8 N 0.1605(4) 0.8023(3) 0.3035(3) 0.0611(14) Uani 1 1 d . . . . .
C2 C 0.5345(5) 0.8962(4) 0.1283(3) 0.0601(17) Uani 1 1 d . . . . .
C6 C 0.4944(5) 0.7354(4) 0.0286(3) 0.0602(16) Uani 1 1 d . . . . .
H6 H 0.515511 0.725917 -0.017918 0.072 Uiso 1 1 calc R . . . .
C59 C 0.2250(5) 0.8048(5) 0.0704(3) 0.0657(18) Uani 1 1 d . . . . .
H59 H 0.205412 0.837890 0.036498 0.079 Uiso 1 1 calc R . . . .
O12 O 0.3810(4) 0.9666(3) 0.3617(3) 0.0832(16) Uani 1 1 d . . . . .
H12 H 0.439606 0.966950 0.359704 0.125 Uiso 1 1 calc GR . . . .
N9 N 0.3572(4) 0.8907(3) 0.3390(3) 0.0621(14) Uani 1 1 d . . . . .
C47 C 0.5903(5) 0.9158(5) 0.4671(3) 0.0677(18) Uani 1 1 d . . . . .
H47A H 0.656299 0.895420 0.453554 0.102 Uiso 1 1 calc GR . . . .
H47B H 0.570197 0.918649 0.516092 0.102 Uiso 1 1 calc GR . . . .
H47C H 0.586617 0.972065 0.445555 0.102 Uiso 1 1 calc GR . . . .
C18 C 0.8099(5) 0.6771(5) 0.4038(4) 0.0667(18) Uani 1 1 d . . . . .
H18A H 0.878746 0.681103 0.382546 0.100 Uiso 1 1 calc GR . . . .
H18B H 0.788649 0.618493 0.405177 0.100 Uiso 1 1 calc GR . . . .
H18C H 0.796475 0.695485 0.449749 0.100 Uiso 1 1 calc GR . . . .
C17 C 0.7579(5) 0.7320(4) 0.3645(3) 0.0552(15) Uani 1 1 d . . . . .
C1 C 0.5138(5) 0.9215(4) 0.1973(3) 0.0569(16) Uani 1 1 d . U . . .
H1A H 0.543068 0.977507 0.197277 0.068 Uiso 1 1 calc R . . . .
H1B H 0.443741 0.927065 0.215336 0.068 Uiso 1 1 calc R . . . .
C53 C 0.5073(5) 0.3023(4) 0.1502(3) 0.0571(15) Uani 1 1 d . . . . .
C5 C 0.5240(5) 0.8111(4) 0.0514(3) 0.0589(16) Uani 1 1 d . . . . .
C54 C 0.4577(5) 0.2250(4) 0.1599(3) 0.0571(15) Uani 1 1 d . . . . .
H54 H 0.494707 0.176174 0.146666 0.068 Uiso 1 1 calc R . . . .
C28 C 0.5509(5) 0.6372(4) 0.1888(3) 0.0600(16) Uani 1 1 d . . . . .
H28A H 0.604546 0.678088 0.179229 0.072 Uiso 1 1 calc R . . . .
H28B H 0.541580 0.621733 0.145297 0.072 Uiso 1 1 calc R . . . .
C56 C 0.3224(6) 0.1238(4) 0.1979(4) 0.075(2) Uani 1 1 d . . . . .
H56A H 0.294422 0.110728 0.246084 0.113 Uiso 1 1 calc GR . . . .
H56B H 0.374688 0.084534 0.181167 0.113 Uiso 1 1 calc GR . . . .
H56C H 0.273284 0.118234 0.173763 0.113 Uiso 1 1 calc GR . . . .
C26 C 0.2698(6) 0.8867(4) 0.3394(4) 0.0677(19) Uani 1 1 d . . . . .
C11 C 0.2679(4) 0.5316(4) 0.3837(3) 0.0506(14) Uani 1 1 d . . . . .
C48 C 0.5253(5) 0.8558(4) 0.4458(3) 0.0599(16) Uani 1 1 d . . . . .
C45 C 0.5976(7) 1.0897(5) 0.3182(4) 0.075(2) Uani 1 1 d . . . . .
C38 C 0.7925(7) 1.0120(5) 0.1386(4) 0.075(2) Uani 1 1 d . . . . .
C13 C 0.3360(5) 0.4805(5) 0.4622(3) 0.0632(17) Uani 1 1 d . . . . .
H13 H 0.347191 0.448723 0.499959 0.076 Uiso 1 1 calc R . . . .
C16 C 0.6704(5) 0.7019(4) 0.3478(3) 0.0525(14) Uani 1 1 d . . . . .
C10 C 0.2139(5) 0.5535(4) 0.3334(3) 0.0507(14) Uani 1 1 d . . . . .
H10A H 0.159594 0.513764 0.340221 0.061 Uiso 1 1 calc R . . . .
H10B H 0.187586 0.611116 0.339861 0.061 Uiso 1 1 calc R . . . .
C58 C 0.2702(5) 0.8461(4) 0.1110(3) 0.0603(16) Uani 1 1 d . . . . .
C12 C 0.2534(5) 0.4774(4) 0.4380(3) 0.0559(15) Uani 1 1 d . . . . .
H12A H 0.198243 0.443261 0.456679 0.067 Uiso 1 1 calc R . . . .
C25 C 0.2461(5) 0.8085(4) 0.3104(3) 0.0548(15) Uani 1 1 d . . . . .
C33 C 0.4719(6) 0.3790(4) 0.3247(4) 0.072(2) Uani 1 1 d . . . . .
H33 H 0.491657 0.341817 0.356297 0.086 Uiso 1 1 calc R . . . .
C20 C 0.0524(5) 0.5253(4) 0.1941(3) 0.0562(15) Uani 1 1 d . . . . .
C61 C 0.1544(6) 0.6814(5) 0.0301(4) 0.075(2) Uani 1 1 d . . . . .
H61A H 0.195693 0.640419 0.002763 0.112 Uiso 1 1 calc GR . . . .
H61B H 0.137826 0.726591 0.000651 0.112 Uiso 1 1 calc GR . . . .
H61C H 0.095831 0.653060 0.057173 0.112 Uiso 1 1 calc GR . . . .
C60 C 0.2065(5) 0.7185(4) 0.0761(3) 0.0569(15) Uani 1 1 d . . . . .
C4 C 0.5723(6) 0.8797(5) 0.0181(4) 0.075(2) Uani 1 1 d . . . . .
H4A H 0.597066 0.888984 -0.029139 0.091 Uiso 1 1 calc R . . . .
C22 C -0.0520(5) 0.6286(5) 0.2274(4) 0.0659(18) Uani 1 1 d . . . . .
H22 H -0.108848 0.661126 0.236637 0.079 Uiso 1 1 calc R . . . .
C49 C 0.4537(6) 0.8131(5) 0.4956(4) 0.077(2) Uani 1 1 d . . . . .
H49 H 0.450755 0.823071 0.540954 0.092 Uiso 1 1 calc R . . . .
C36 C 0.2231(7) 0.1735(5) 0.4460(4) 0.081(2) Uani 1 1 d . . . . .
H36A H 0.242478 0.115800 0.434608 0.121 Uiso 1 1 calc GR . . . .
H36B H 0.166724 0.171711 0.484747 0.121 Uiso 1 1 calc GR . . . .
H36C H 0.275553 0.202547 0.457119 0.121 Uiso 1 1 calc GR . . . .
C19 C 0.1137(5) 0.4558(4) 0.1616(3) 0.0578(16) Uani 1 1 d . . . . .
H19A H 0.073949 0.416933 0.144712 0.069 Uiso 1 1 calc R . . . .
H19B H 0.163415 0.480116 0.122442 0.069 Uiso 1 1 calc R . . . .
C15 C 0.4898(5) 0.5645(4) 0.4185(3) 0.0610(17) Uani 1 1 d . . . . .
H15 H 0.522376 0.535025 0.447185 0.073 Uiso 1 1 calc R . . . .
C29 C 0.5750(5) 0.5612(4) 0.2254(4) 0.0612(17) Uani 1 1 d . . . . .
C30 C 0.6539(5) 0.5354(5) 0.2458(4) 0.073(2) Uani 1 1 d . . . . .
H30 H 0.714312 0.563023 0.235008 0.088 Uiso 1 1 calc R . . . .
C21 C -0.0377(5) 0.5507(5) 0.1968(4) 0.0667(18) Uani 1 1 d . . . . .
H21 H -0.083352 0.521434 0.181004 0.080 Uiso 1 1 calc R . . . .
C8 C 0.3583(5) 0.4720(4) 0.0444(3) 0.0568(16) Uani 1 1 d . . . . .
C55 C 0.3607(5) 0.2128(4) 0.1867(3) 0.0557(15) Uani 1 1 d . . . . .
C50 C 0.3859(6) 0.7571(5) 0.4853(4) 0.072(2) Uani 1 1 d . . . . .
C23 C 0.0322(5) 0.6479(4) 0.2410(3) 0.0570(15) Uani 1 1 d . . . . .
C39 C 0.8680(6) 0.9568(5) 0.1170(4) 0.0704(19) Uani 1 1 d . . . . .
H39 H 0.918361 0.974720 0.079060 0.084 Uiso 1 1 calc R . . . .
C24 C 0.0618(5) 0.7187(4) 0.2693(3) 0.0576(15) Uani 1 1 d . . . . .
H24 H 0.015204 0.759095 0.288176 0.069 Uiso 1 1 calc R . . . .
C31 C 0.6280(6) 0.4600(5) 0.2856(4) 0.079(2) Uani 1 1 d . . . . .
H31 H 0.668070 0.426745 0.306705 0.094 Uiso 1 1 calc R . . . .
C9 C 0.3647(5) 0.4749(4) -0.0295(3) 0.0629(17) Uani 1 1 d . . . . .
H9A H 0.303287 0.493031 -0.036887 0.094 Uiso 1 1 calc GR . . . .
H9B H 0.380280 0.418660 -0.046104 0.094 Uiso 1 1 calc GR . . . .
H9C H 0.414883 0.514988 -0.053669 0.094 Uiso 1 1 calc GR . . . .
C32 C 0.5367(6) 0.4434(5) 0.2885(4) 0.0687(19) Uani 1 1 d . . . . .
C63 C -0.0776(7) 0.3808(6) 0.3374(5) 0.086(2) Uani 1 1 d . . . . .
C40 C 0.8743(6) 0.8775(5) 0.1472(4) 0.0702(19) Uani 1 1 d . . . . .
C44 C 0.6848(7) 1.1180(5) 0.3248(5) 0.097(3) Uani 1 1 d . . . . .
H44 H 0.693113 1.177363 0.324102 0.117 Uiso 1 1 calc R . . . .
O19 O 0.7671(4) 0.9887(3) 0.3257(3) 0.0848(16) Uani 1 1 d . . . . .
C43 C 0.7603(7) 1.0682(6) 0.3323(6) 0.113(4) Uani 1 1 d . . . . .
C57 C 0.2858(6) 0.9408(5) 0.0983(4) 0.079(2) Uani 1 1 d . . . . .
H57A H 0.257725 0.968639 0.139918 0.119 Uiso 1 1 calc GR . . . .
H57B H 0.255315 0.961961 0.063456 0.119 Uiso 1 1 calc GR . . . .
H57C H 0.354587 0.953063 0.083311 0.119 Uiso 1 1 calc GR . . . .
C41 C 0.9569(6) 0.8212(7) 0.1172(4) 0.096(3) Uani 1 1 d . . . . .
H41A H 0.995975 0.810944 0.148983 0.145 Uiso 1 1 calc GR . . . .
H41B H 0.996022 0.848608 0.075242 0.145 Uiso 1 1 calc GR . . . .
H41C H 0.932299 0.767299 0.107909 0.145 Uiso 1 1 calc GR . . . .
C70 C 0.0636(7) 0.0746(6) 0.2155(5) 0.092(3) Uani 1 1 d . . . . .
C46 C 0.5179(8) 1.1504(5) 0.3175(5) 0.103(3) Uani 1 1 d . . . . .
H46A H 0.483376 1.133404 0.285504 0.154 Uiso 1 1 calc GR . . . .
H46B H 0.544308 1.207267 0.303872 0.154 Uiso 1 1 calc GR . . . .
H46C H 0.473807 1.150106 0.362531 0.154 Uiso 1 1 calc GR . . . .
C27 C 0.1963(6) 0.9518(6) 0.3637(6) 0.101(3) Uani 1 1 d . . . . .
H27A H 0.197628 0.965795 0.408929 0.152 Uiso 1 1 calc GR . . . .
H27B H 0.132964 0.929811 0.365015 0.152 Uiso 1 1 calc GR . . . .
H27C H 0.210030 1.002618 0.333151 0.152 Uiso 1 1 calc GR . . . .
C51 C 0.3176(7) 0.7111(7) 0.5452(4) 0.102(3) Uani 1 1 d . . . . .
H51A H 0.251611 0.724535 0.544864 0.152 Uiso 1 1 calc GR . . . .
H51B H 0.329537 0.728786 0.586798 0.152 Uiso 1 1 calc GR . . . .
H51C H 0.327566 0.650062 0.542593 0.152 Uiso 1 1 calc GR . . . .
C37 C 0.7934(9) 1.0977(6) 0.1013(5) 0.109(4) Uani 1 1 d . . . . .
H37A H 0.731416 1.107325 0.091459 0.164 Uiso 1 1 calc GR . . . .
H37B H 0.844106 1.099231 0.059083 0.164 Uiso 1 1 calc GR . . . .
H37C H 0.805087 1.141844 0.129188 0.164 Uiso 1 1 calc GR . . . .
C69 C 0.0843(8) 0.0967(7) 0.1452(6) 0.106(3) Uani 1 1 d . . . . .
H69 H 0.068604 0.056251 0.117868 0.127 Uiso 1 1 calc R . . . .
C71 C 0.0310(7) -0.0127(6) 0.2409(6) 0.104(3) Uani 1 1 d . . . . .
H71A H 0.083690 -0.044329 0.252105 0.155 Uiso 1 1 calc GR . . . .
H71B H 0.010439 -0.040628 0.206121 0.155 Uiso 1 1 calc GR . . . .
H71C H -0.022760 -0.010572 0.281180 0.155 Uiso 1 1 calc GR . . . .
C68 C 0.1276(8) 0.1764(8) 0.1110(6) 0.111(4) Uani 1 1 d . . . . .
C67 C 0.1523(8) 0.1822(7) 0.0351(5) 0.114(4) Uani 1 1 d . . . . .
H67A H 0.108479 0.221367 0.019843 0.171 Uiso 1 1 calc GR . . . .
H67B H 0.146361 0.126238 0.019120 0.171 Uiso 1 1 calc GR . . . .
H67C H 0.218159 0.202755 0.016972 0.171 Uiso 1 1 calc GR . . . .
C64 C -0.1334(8) 0.3684(8) 0.2946(8) 0.134(5) Uani 1 1 d . . . . .
H64 H -0.193969 0.395199 0.303203 0.160 Uiso 1 1 calc R . . . .
C62 C -0.1066(8) 0.4476(7) 0.3846(6) 0.124(4) Uani 1 1 d . . . . .
H62A H -0.114808 0.423624 0.430677 0.186 Uiso 1 1 calc GR . . . .
H62B H -0.167215 0.472089 0.380160 0.186 Uiso 1 1 calc GR . . . .
H62C H -0.057258 0.491739 0.374442 0.186 Uiso 1 1 calc GR . . . .
C65 C -0.1052(9) 0.3153(8) 0.2353(8) 0.129(4) Uani 1 1 d . . . . .
C42 C 0.8422(10) 1.1051(9) 0.3578(9) 0.180(6) Uani 1 1 d . U . . .
H42A H 0.891005 1.130690 0.319518 0.270 Uiso 1 1 calc GR . . . .
H42B H 0.870961 1.059713 0.380270 0.270 Uiso 1 1 calc GR . . . .
H42C H 0.816211 1.148052 0.389572 0.270 Uiso 1 1 calc GR . . . .
C66 C -0.1669(9) 0.3109(9) 0.1839(9) 0.180(7) Uani 1 1 d . . . . .
H66A H -0.125928 0.296091 0.140290 0.270 Uiso 1 1 calc GR . . . .
H66B H -0.196471 0.365870 0.178734 0.270 Uiso 1 1 calc GR . . . .
H66C H -0.216967 0.267844 0.200428 0.270 Uiso 1 1 calc GR . . . .

loop_
_atom_site_aniso_label
_atom_site_aniso_U_11
_atom_site_aniso_U_22
_atom_site_aniso_U_33
_atom_site_aniso_U_23
_atom_site_aniso_U_13
_atom_site_aniso_U_12
Sm4 0.05558(19) 0.04517(17) 0.05289(18) -0.00800(13) -0.01937(14) 0.00458(14)
Sm3 0.0605(2) 0.04579(17) 0.04504(16) -0.00500(12) -0.01659(14) 0.00408(14)
Sm2 0.0607(2) 0.04847(18) 0.04371(16) -0.00472(13) -0.01605(14) 0.00085(14)
Sm1 0.0659(2) 0.04638(18) 0.05252(18) -0.00300(14) -0.01044(15) -0.00186(15)
Sm5 0.0555(2) 0.05258(19) 0.0636(2) -0.01050(15) -0.01821(16) 0.00141(15)
O29 0.075(3) 0.061(3) 0.073(3) -0.016(2) -0.028(3) 0.001(2)
O25 0.071(3) 0.049(2) 0.052(2) 0.0004(19) -0.018(2) 0.003(2)
O5 0.054(2) 0.049(2) 0.047(2) -0.0083(17) -0.0186(18) 0.0043(18)
O3 0.063(3) 0.048(2) 0.045(2) -0.0044(17) -0.0126(19) 0.0023(19)
O11 0.061(3) 0.049(2) 0.048(2) -0.0099(18) -0.0163(19) 0.011(2)
O24 0.063(3) 0.047(2) 0.064(3) -0.016(2) -0.022(2) 0.005(2)
O1 0.079(3) 0.048(2) 0.044(2) -0.0024(18) -0.017(2) -0.003(2)
O26 0.065(3) 0.058(3) 0.052(2) -0.004(2) -0.019(2) 0.004(2)
O15 0.060(3) 0.051(2) 0.053(2) -0.0060(19) -0.020(2) 0.006(2)
O13 0.056(3) 0.055(2) 0.048(2) -0.0115(19) -0.0166(19) 0.007(2)
O23 0.057(3) 0.053(3) 0.070(3) -0.016(2) -0.021(2) 0.005(2)
O21 0.064(3) 0.057(3) 0.050(2) -0.0081(19) -0.015(2) 0.001(2)
O2 0.074(3) 0.055(3) 0.044(2) -0.0019(19) -0.017(2) -0.001(2)
O17 0.107(4) 0.054(3) 0.061(3) 0.008(2) 0.005(3) 0.005(3)
O7 0.060(3) 0.050(2) 0.049(2) -0.0003(18) -0.013(2) -0.0013(19)
O27 0.074(3) 0.082(4) 0.071(3) -0.008(3) -0.017(3) 0.029(3)
O20 0.085(3) 0.054(3) 0.063(3) -0.011(2) -0.023(3) 0.011(2)
O10 0.045(2) 0.073(3) 0.056(2) 0.000(2) -0.016(2) 0.004(2)
O18 0.078(3) 0.059(3) 0.066(3) 0.004(2) 0.002(3) 0.004(2)
O22 0.066(3) 0.071(3) 0.051(2) -0.010(2) -0.012(2) -0.005(2)
O28 0.062(3) 0.123(5) 0.126(5) -0.058(4) -0.047(3) 0.024(3)
O6 0.061(3) 0.052(2) 0.045(2) 0.0040(18) -0.0177(19) -0.006(2)
O14 0.062(3) 0.053(3) 0.073(3) -0.012(2) -0.032(2) 0.008(2)
O30 0.082(4) 0.063(3) 0.083(3) -0.007(3) -0.028(3) -0.014(3)
C3 0.096(6) 0.063(4) 0.064(4) 0.005(3) -0.022(4) -0.021(4)
O4 0.086(4) 0.063(3) 0.063(3) -0.016(2) -0.018(3) -0.007(3)
C52 0.063(4) 0.061(4) 0.078(5) -0.010(4) -0.021(4) 0.010(3)
N7 0.060(3) 0.051(3) 0.057(3) -0.002(2) -0.018(3) 0.006(2)
N5 0.063(3) 0.055(3) 0.062(3) 0.000(3) -0.024(3) -0.011(3)
C35 0.072(5) 0.053(4) 0.066(4) -0.005(3) -0.020(4) 0.012(3)
C34 0.082(5) 0.042(3) 0.057(4) -0.015(3) -0.024(3) 0.006(3)
O16 0.098(5) 0.064(3) 0.110(5) 0.006(3) -0.023(4) -0.012(3)
C7 0.064(4) 0.057(4) 0.045(3) -0.013(3) -0.018(3) 0.008(3)
N1 0.066(3) 0.056(3) 0.046(3) -0.007(2) -0.013(2) -0.002(3)
O8 0.067(3) 0.071(3) 0.107(4) -0.004(3) -0.027(3) -0.014(3)
N2 0.063(3) 0.063(3) 0.044(3) -0.011(2) -0.014(2) 0.001(3)
N10 0.071(4) 0.052(3) 0.069(4) -0.009(3) -0.031(3) 0.008(3)
N6 0.053(3) 0.055(3) 0.066(3) -0.003(3) -0.012(3) -0.007(2)
N4 0.060(3) 0.054(3) 0.055(3) 0.000(2) -0.020(3) -0.007(2)
O9 0.055(3) 0.054(2) 0.061(3) -0.005(2) -0.021(2) 0.005(2)
N12 0.069(4) 0.050(3) 0.079(4) -0.006(3) -0.019(3) 0.000(3)
N11 0.075(4) 0.050(3) 0.069(3) -0.005(3) -0.032(3) 0.004(3)
N3 0.061(3) 0.053(3) 0.053(3) -0.012(2) -0.014(2) 0.004(2)
C14 0.066(4) 0.059(4) 0.057(4) 0.008(3) -0.026(3) -0.016(3)
N8 0.066(4) 0.053(3) 0.065(3) -0.010(3) -0.017(3) 0.006(3)
C2 0.085(5) 0.048(4) 0.051(3) 0.000(3) -0.024(3) -0.003(3)
C6 0.067(4) 0.064(4) 0.046(3) -0.006(3) -0.009(3) -0.005(3)
C59 0.075(5) 0.065(4) 0.058(4) 0.009(3) -0.023(3) 0.006(4)
O12 0.083(4) 0.068(3) 0.107(4) -0.037(3) -0.033(4) 0.005(3)
N9 0.074(4) 0.054(3) 0.063(3) -0.020(3) -0.023(3) 0.008(3)
C47 0.070(5) 0.082(5) 0.055(4) -0.012(3) -0.020(3) -0.005(4)
C18 0.063(4) 0.065(4) 0.074(5) 0.006(3) -0.024(4) 0.001(3)
C17 0.050(4) 0.053(4) 0.061(4) -0.004(3) -0.011(3) -0.002(3)
C1 0.085(4) 0.042(3) 0.050(3) -0.007(2) -0.027(3) 0.016(3)
C53 0.064(4) 0.060(4) 0.052(3) -0.009(3) -0.022(3) 0.008(3)
C5 0.069(4) 0.064(4) 0.042(3) 0.003(3) -0.013(3) -0.001(3)
C54 0.067(4) 0.050(4) 0.056(4) -0.007(3) -0.018(3) 0.011(3)
C28 0.068(4) 0.056(4) 0.055(4) -0.010(3) -0.014(3) 0.003(3)
C56 0.073(5) 0.048(4) 0.103(6) -0.016(4) -0.018(4) 0.002(3)
C26 0.081(5) 0.054(4) 0.072(5) -0.020(3) -0.023(4) 0.015(4)
C11 0.052(3) 0.051(3) 0.050(3) -0.006(3) -0.015(3) 0.000(3)
C48 0.070(4) 0.061(4) 0.053(4) -0.009(3) -0.021(3) -0.002(3)
C45 0.110(7) 0.056(4) 0.057(4) -0.007(3) -0.017(4) 0.008(4)
C38 0.114(7) 0.056(4) 0.055(4) 0.004(3) -0.021(4) -0.016(4)
C13 0.067(4) 0.071(4) 0.054(4) 0.009(3) -0.023(3) -0.009(3)
C16 0.059(4) 0.045(3) 0.053(3) 0.005(3) -0.015(3) -0.007(3)
C10 0.057(4) 0.051(3) 0.045(3) -0.008(3) -0.013(3) 0.006(3)
C58 0.058(4) 0.055(4) 0.062(4) 0.003(3) -0.008(3) 0.007(3)
C12 0.059(4) 0.060(4) 0.049(3) 0.007(3) -0.018(3) -0.007(3)
C25 0.064(4) 0.051(4) 0.049(3) -0.003(3) -0.015(3) 0.007(3)
C33 0.088(5) 0.050(4) 0.094(5) -0.013(4) -0.050(5) 0.008(4)
C20 0.056(4) 0.057(4) 0.064(4) -0.006(3) -0.029(3) -0.001(3)
C61 0.079(5) 0.084(5) 0.071(5) -0.006(4) -0.038(4) 0.002(4)
C60 0.051(4) 0.068(4) 0.053(3) -0.002(3) -0.016(3) 0.007(3)
C4 0.102(6) 0.075(5) 0.048(4) 0.006(3) -0.019(4) -0.025(4)
C22 0.054(4) 0.062(4) 0.084(5) -0.005(4) -0.022(4) 0.003(3)
C49 0.086(5) 0.093(6) 0.054(4) -0.010(4) -0.020(4) -0.015(5)
C36 0.107(7) 0.062(5) 0.080(5) 0.001(4) -0.039(5) 0.007(4)
C19 0.059(4) 0.063(4) 0.056(4) -0.007(3) -0.023(3) 0.004(3)
C15 0.069(4) 0.061(4) 0.058(4) 0.009(3) -0.029(3) -0.009(3)
C29 0.059(4) 0.057(4) 0.071(4) -0.021(3) -0.021(3) 0.008(3)
C30 0.055(4) 0.073(5) 0.095(6) -0.011(4) -0.025(4) 0.004(4)
C21 0.061(4) 0.067(4) 0.079(5) -0.015(4) -0.030(4) 0.008(3)
C8 0.054(4) 0.066(4) 0.054(4) -0.017(3) -0.019(3) 0.009(3)
C55 0.071(4) 0.047(3) 0.052(3) -0.003(3) -0.022(3) 0.007(3)
C50 0.075(5) 0.080(5) 0.056(4) -0.007(4) -0.008(4) -0.008(4)
C23 0.057(4) 0.057(4) 0.056(4) 0.000(3) -0.014(3) 0.007(3)
C39 0.069(5) 0.075(5) 0.062(4) 0.004(4) -0.012(4) -0.011(4)
C24 0.054(4) 0.058(4) 0.061(4) -0.006(3) -0.016(3) 0.011(3)
C31 0.078(5) 0.066(5) 0.100(6) -0.005(4) -0.040(5) 0.018(4)
C9 0.074(5) 0.065(4) 0.052(4) -0.019(3) -0.019(3) 0.004(3)
C32 0.071(5) 0.055(4) 0.093(5) -0.006(4) -0.043(4) 0.008(3)
C63 0.084(6) 0.076(6) 0.087(6) -0.001(4) -0.004(5) -0.004(5)
C40 0.069(5) 0.072(5) 0.068(4) -0.004(4) -0.015(4) 0.001(4)
C44 0.102(7) 0.054(5) 0.119(8) -0.029(5) 0.007(6) -0.008(5)
O19 0.071(3) 0.064(3) 0.111(4) -0.026(3) -0.003(3) -0.012(3)
C43 0.073(6) 0.075(6) 0.177(11) -0.056(7) 0.004(6) -0.015(5)
C57 0.099(6) 0.057(4) 0.084(5) 0.005(4) -0.029(5) 0.002(4)
C41 0.076(6) 0.124(8) 0.075(5) 0.003(5) 0.001(4) 0.025(5)
C70 0.111(7) 0.065(5) 0.114(8) -0.025(5) -0.050(6) 0.006(5)
C46 0.167(10) 0.058(5) 0.105(7) -0.019(5) -0.070(7) 0.029(6)
C27 0.083(6) 0.081(6) 0.150(9) -0.054(6) -0.041(6) 0.026(5)
C51 0.105(7) 0.129(8) 0.056(4) -0.007(5) 0.006(4) -0.048(6)
C37 0.169(11) 0.072(6) 0.076(6) 0.026(5) -0.021(6) -0.011(6)
C69 0.104(8) 0.093(7) 0.135(9) -0.033(7) -0.053(7) 0.003(6)
C71 0.104(7) 0.074(6) 0.138(9) -0.016(6) -0.039(7) -0.011(5)
C68 0.095(7) 0.126(9) 0.114(8) -0.045(7) -0.018(6) -0.026(6)
C67 0.140(10) 0.129(9) 0.084(6) -0.023(6) -0.044(6) -0.020(7)
C64 0.074(7) 0.139(11) 0.199(14) -0.045(10) -0.048(8) 0.028(7)
C62 0.113(9) 0.107(8) 0.137(10) -0.028(7) -0.003(7) 0.034(7)
C65 0.102(9) 0.105(9) 0.191(14) -0.002(9) -0.062(9) 0.019(7)
C42 0.125(9) 0.122(9) 0.304(16) -0.091(10) -0.056(10) -0.023(8)
C66 0.114(9) 0.163(12) 0.33(2) -0.093(13) -0.153(13) 0.051(9)

loop_
_atom_type_symbol
_atom_type_description
_atom_type_scat_dispersion_real
_atom_type_scat_dispersion_imag
_atom_type_scat_source
C C 0.0033 0.0016 'International Tables Vol C Tables 4.2.6.8 and 6.1.1.4'
H H 0.0000 0.0000 'International Tables Vol C Tables 4.2.6.8 and 6.1.1.4'
N N 0.0061 0.0033 'International Tables Vol C Tables 4.2.6.8 and 6.1.1.4'
O O 0.0106 0.0060 'International Tables Vol C Tables 4.2.6.8 and 6.1.1.4'
Sm Sm -0.1638 3.4418 'International Tables Vol C Tables 4.2.6.8 and 6.1.1.4'

loop_
_geom_angle_atom_site_label_1
_geom_angle_atom_site_label_2
_geom_angle_atom_site_label_3
_geom_angle
_geom_angle_site_symmetry_1
_geom_angle_site_symmetry_3
_geom_angle_publ_flag
Sm5 Sm4 Sm3 130.795(12) . . ?
O5 Sm4 Sm3 32.82(10) . . ?
O5 Sm4 Sm5 111.95(10) . . ?
O5 Sm4 O3 68.24(14) . . ?
O5 Sm4 O24 154.19(15) . . ?
O5 Sm4 O15 91.03(14) . . ?
O5 Sm4 O23 129.41(15) . . ?
O5 Sm4 N10 90.24(15) . . ?
O5 Sm4 O9 90.22(14) . . ?
O5 Sm4 N3 121.20(15) . . ?
O3 Sm4 Sm3 35.41(10) . . ?
O3 Sm4 Sm5 136.52(10) . . ?
O3 Sm4 O24 134.77(14) . . ?
O3 Sm4 O15 157.03(14) . . ?
O3 Sm4 N10 126.21(17) . . ?
O3 Sm4 N3 61.76(15) . . ?
O24 Sm4 Sm3 166.37(10) . . ?
O24 Sm4 Sm5 45.00(10) . . ?
O24 Sm4 N10 82.99(16) . . ?
O24 Sm4 N3 74.79(15) . . ?
O15 Sm4 Sm3 123.21(10) . . ?
O15 Sm4 Sm5 41.55(10) . . ?
O15 Sm4 O24 63.93(14) . . ?
O15 Sm4 N10 60.77(17) . . ?
O15 Sm4 N3 127.84(16) . . ?
O23 Sm4 Sm3 109.10(11) . . ?
O23 Sm4 Sm5 117.46(11) . . ?
O23 Sm4 O3 82.89(15) . . ?
O23 Sm4 O24 72.51(15) . . ?
O23 Sm4 O15 119.15(15) . . ?
O23 Sm4 N10 74.08(17) . . ?
O23 Sm4 N3 72.94(16) . . ?
N10 Sm4 Sm3 110.57(12) . . ?
N10 Sm4 Sm5 97.01(13) . . ?
O9 Sm4 Sm3 96.29(11) . . ?
O9 Sm4 Sm5 37.30(11) . . ?
O9 Sm4 O3 101.08(15) . . ?
O9 Sm4 O24 75.16(15) . . ?
O9 Sm4 O15 68.00(14) . . ?
O9 Sm4 O23 137.02(15) . . ?
O9 Sm4 N10 128.77(17) . . ?
O9 Sm4 N3 71.80(16) . . ?
N3 Sm4 Sm3 92.56(12) . . ?
N3 Sm4 Sm5 86.67(12) . . ?
N3 Sm4 N10 144.44(17) . . ?
Sm4 Sm3 Sm2 108.431(10) . . ?
O25 Sm3 Sm4 160.97(11) . . ?
O25 Sm3 Sm2 90.56(11) . . ?
O25 Sm3 O3 133.18(14) . . ?
O25 Sm3 O11 76.10(14) . . ?
O25 Sm3 O26 71.98(15) . . ?
O25 Sm3 N7 70.76(15) . . ?
O25 Sm3 N1 77.92(16) . . ?
O5 Sm3 Sm4 32.33(9) . . ?
O5 Sm3 Sm2 91.98(9) . . ?
O5 Sm3 O25 152.73(15) . . ?
O5 Sm3 O3 66.98(13) . . ?
O5 Sm3 O11 91.00(14) . . ?
O5 Sm3 O26 103.03(14) . . ?
O5 Sm3 O13 90.96(14) . . ?
O5 Sm3 N7 81.98(15) . . ?
O5 Sm3 N1 126.64(15) . . ?
O3 Sm3 Sm4 34.65(9) . . ?
O3 Sm3 Sm2 120.01(10) . . ?
O3 Sm3 N7 133.21(15) . . ?
O3 Sm3 N1 60.12(15) . . ?
O11 Sm3 Sm4 120.44(10) . . ?
O11 Sm3 Sm2 34.45(10) . . ?
O11 Sm3 O3 148.22(14) . . ?
O11 Sm3 N7 59.90(15) . . ?
O11 Sm3 N1 132.33(15) . . ?
O26 Sm3 Sm4 89.04(11) . . ?
O26 Sm3 Sm2 162.51(11) . . ?
O26 Sm3 O3 74.88(15) . . ?
O26 Sm3 O11 134.66(14) . . ?
O26 Sm3 N7 79.42(16) . . ?
O26 Sm3 N1 70.32(16) . . ?
O13 Sm3 Sm4 91.02(10) . . ?
O13 Sm3 Sm2 32.08(10) . . ?
O13 Sm3 O25 105.18(15) . . ?
O13 Sm3 O3 90.25(14) . . ?
O13 Sm3 O11 66.51(14) . . ?
O13 Sm3 O26 153.21(15) . . ?
O13 Sm3 N7 125.68(15) . . ?
O13 Sm3 N1 82.97(15) . . ?
N7 Sm3 Sm4 107.98(11) . . ?
N7 Sm3 Sm2 94.08(11) . . ?
N1 Sm3 Sm4 94.58(11) . . ?
N1 Sm3 Sm2 107.81(11) . . ?
N1 Sm3 N7 141.78(16) . . ?
Sm1 Sm2 Sm3 130.029(11) . . ?
O11 Sm2 Sm3 34.83(9) . . ?
O11 Sm2 Sm1 137.46(10) . . ?
O11 Sm2 O21 133.56(14) . . ?
O11 Sm2 O7 159.48(13) . . ?
O11 Sm2 N4 123.69(15) . . ?
O11 Sm2 N9 61.42(16) . . ?
O1 Sm2 Sm3 95.92(10) . . ?
O1 Sm2 Sm1 36.73(11) . . ?
O1 Sm2 O11 102.49(15) . . ?
O1 Sm2 O21 73.88(14) . . ?
O1 Sm2 O7 68.68(15) . . ?
O1 Sm2 N4 129.88(16) . . ?
O1 Sm2 N9 74.33(17) . . ?
O13 Sm2 Sm3 32.44(10) . . ?
O13 Sm2 Sm1 111.25(11) . . ?
O13 Sm2 O11 67.25(14) . . ?
O13 Sm2 O1 89.19(15) . . ?
O13 Sm2 O21 155.03(15) . . ?
O13 Sm2 O7 93.55(14) . . ?
O13 Sm2 O22 130.30(16) . . ?
O13 Sm2 N4 91.48(15) . . ?
O13 Sm2 N9 120.09(16) . . ?
O21 Sm2 Sm3 163.52(10) . . ?
O21 Sm2 Sm1 45.10(10) . . ?
O21 Sm2 N4 85.86(15) . . ?
O21 Sm2 N9 73.50(16) . . ?
O7 Sm2 Sm3 125.52(10) . . ?
O7 Sm2 Sm1 41.39(10) . . ?
O7 Sm2 O21 63.47(14) . . ?
O7 Sm2 N4 61.26(15) . . ?
O7 Sm2 N9 129.01(16) . . ?
O22 Sm2 Sm3 110.44(12) . . ?
O22 Sm2 Sm1 117.14(11) . . ?
O22 Sm2 O11 84.01(15) . . ?
O22 Sm2 O1 137.80(15) . . ?
O22 Sm2 O21 72.06(15) . . ?
O22 Sm2 O7 115.22(15) . . ?
O22 Sm2 N4 71.27(17) . . ?
O22 Sm2 N9 72.70(18) . . ?
N4 Sm2 Sm3 110.50(11) . . ?
N4 Sm2 Sm1 98.60(11) . . ?
N4 Sm2 N9 142.51(17) . . ?
N9 Sm2 Sm3 91.47(12) . . ?
N9 Sm2 Sm1 88.70(13) . . ?
O1 Sm1 Sm2 37.70(10) . . ?
O1 Sm1 O21 72.35(14) . . ?
O1 Sm1 O17 87.73(19) . . ?
O1 Sm1 O7 69.91(15) . . ?
O1 Sm1 O20 79.86(16) . . ?
O1 Sm1 O18 106.61(17) . . ?
O1 Sm1 N6 133.14(16) . . ?
O1 Sm1 O19 152.05(18) . . ?
O21 Sm1 Sm2 42.45(9) . . ?
O17 Sm1 Sm2 125.43(16) . . ?
O17 Sm1 O21 142.91(17) . . ?
O17 Sm1 O7 139.73(16) . . ?
O17 Sm1 O20 76.30(17) . . ?
O17 Sm1 O18 72.00(18) . . ?
O17 Sm1 N6 132.6(2) . . ?
O17 Sm1 O19 81.5(2) . . ?
O7 Sm1 Sm2 41.89(10) . . ?
O7 Sm1 O21 62.00(14) . . ?
O7 Sm1 N6 63.58(16) . . ?
O20 Sm1 Sm2 89.80(13) . . ?
O20 Sm1 O21 69.70(15) . . ?
O20 Sm1 O7 128.53(16) . . ?
O20 Sm1 N6 125.86(17) . . ?
O20 Sm1 O19 72.57(18) . . ?
O18 Sm1 Sm2 115.25(13) . . ?
O18 Sm1 O21 143.06(15) . . ?
O18 Sm1 O7 82.59(16) . . ?
O18 Sm1 O20 147.24(17) . . ?
O18 Sm1 N6 73.46(18) . . ?
O18 Sm1 O19 94.53(19) . . ?
N6 Sm1 Sm2 98.32(12) . . ?
N6 Sm1 O21 81.11(16) . . ?
O19 Sm1 Sm2 143.95(14) . . ?
O19 Sm1 O21 101.50(17) . . ?
O19 Sm1 O7 132.29(18) . . ?
O19 Sm1 N6 69.9(2) . . ?
O29 Sm5 Sm4 92.33(12) . . ?
O29 Sm5 O24 69.43(15) . . ?
O29 Sm5 O15 129.54(16) . . ?
O29 Sm5 O30 73.01(18) . . ?
O29 Sm5 N12 129.44(18) . . ?
O24 Sm5 Sm4 42.46(9) . . ?
O15 Sm5 Sm4 41.38(10) . . ?
O15 Sm5 O24 62.09(13) . . ?
O15 Sm5 N12 62.93(17) . . ?
O27 Sm5 Sm4 103.29(15) . . ?
O27 Sm5 O29 145.92(18) . . ?
O27 Sm5 O24 139.89(17) . . ?
O27 Sm5 O15 78.09(17) . . ?
O27 Sm5 O30 108.04(19) . . ?
O27 Sm5 N12 77.87(18) . . ?
O28 Sm5 Sm4 129.40(19) . . ?
O28 Sm5 O29 73.65(19) . . ?
O28 Sm5 O24 140.95(19) . . ?
O28 Sm5 O15 145.37(18) . . ?
O28 Sm5 O27 73.0(2) . . ?
O28 Sm5 O30 80.5(2) . . ?
O28 Sm5 N12 126.7(2) . . ?
O30 Sm5 Sm4 142.33(13) . . ?
O30 Sm5 O24 100.17(16) . . ?
O30 Sm5 O15 127.35(16) . . ?
O30 Sm5 N12 67.48(18) . . ?
O9 Sm5 Sm4 38.12(10) . . ?
O9 Sm5 O29 85.74(16) . . ?
O9 Sm5 O24 73.60(14) . . ?
O9 Sm5 O15 68.52(14) . . ?
O9 Sm5 O27 88.25(18) . . ?
O9 Sm5 O28 91.6(2) . . ?
O9 Sm5 O30 158.63(17) . . ?
O9 Sm5 N12 131.22(17) . . ?
N12 Sm5 Sm4 100.03(14) . . ?
N12 Sm5 O24 87.62(17) . . ?
C68 O29 Sm5 135.1(6) . . ?
C58 O25 Sm3 136.1(5) . . ?
Sm4 O5 Sm3 114.85(16) . . ?
C10 O5 Sm4 122.9(3) . . ?
C10 O5 Sm3 122.0(3) . . ?
Sm4 O3 Sm3 109.93(15) . . ?
C7 O3 Sm4 126.9(4) . . ?
C7 O3 Sm3 118.1(4) . . ?
Sm2 O11 Sm3 110.72(16) . . ?
C25 O11 Sm3 119.8(4) . . ?
C25 O11 Sm2 126.0(4) . . ?
Sm4 O24 Sm5 92.54(14) . . ?
C55 O24 Sm4 131.5(4) . . ?
C55 O24 Sm5 135.5(4) . . ?
Sm1 O1 Sm2 105.58(16) . . ?
C1 O1 Sm2 129.3(4) . . ?
C1 O1 Sm1 120.8(4) . . ?
C60 O26 Sm3 135.9(4) . . ?
Sm4 O15 Sm5 97.07(14) . . ?
C34 O15 Sm4 118.3(4) . . ?
C34 O15 Sm5 117.3(4) . . ?
Sm2 O13 Sm3 115.47(17) . . ?
C28 O13 Sm3 122.4(4) . . ?
C28 O13 Sm2 121.9(4) . . ?
C53 O23 Sm4 138.4(4) . . ?
Sm2 O21 Sm1 92.45(13) . . ?
C48 O21 Sm2 133.3(4) . . ?
C48 O21 Sm1 133.2(4) . . ?
C5 O2 C2 107.3(5) . . ?
C38 O17 Sm1 136.3(5) . . ?
Sm1 O7 Sm2 96.72(15) . . ?
C16 O7 Sm2 116.2(4) . . ?
C16 O7 Sm1 118.8(4) . . ?
C63 O27 Sm5 132.4(6) . . ?
C45 O20 Sm1 130.7(5) . . ?
C20 O10 C23 107.3(5) . . ?
C40 O18 Sm1 135.5(5) . . ?
C50 O22 Sm2 136.7(5) . . ?
C65 O28 Sm5 137.9(8) . . ?
C14 O6 C11 106.4(5) . . ?
C29 O14 C32 107.8(5) . . ?
C70 O30 Sm5 135.3(6) . . ?
C2 C3 H3 126.8 . . ?
C2 C3 C4 106.4(6) . . ?
C4 C3 H3 126.8 . . ?
N3 O4 H4 109.5 . . ?
H52A C52 H52B 109.5 . . ?
H52A C52 H52C 109.5 . . ?
H52B C52 H52C 109.5 . . ?
C53 C52 H52A 109.5 . . ?
C53 C52 H52B 109.5 . . ?
C53 C52 H52C 109.5 . . ?
N8 N7 Sm3 111.7(4) . . ?
C24 N7 Sm3 133.5(4) . . ?
C24 N7 N8 112.6(5) . . ?
C16 N5 N4 111.4(5) . . ?
C34 C35 C36 122.8(7) . . ?
N12 C35 C34 112.4(6) . . ?
N12 C35 C36 124.5(7) . . ?
O15 C34 C35 117.6(6) . . ?
N11 C34 O15 127.9(6) . . ?
N11 C34 C35 114.5(6) . . ?
N12 O16 H16 109.5 . . ?
O3 C7 C8 116.8(6) . . ?
N2 C7 O3 125.8(6) . . ?
N2 C7 C8 117.4(5) . . ?
N2 N1 Sm3 110.7(4) . . ?
C6 N1 Sm3 136.7(4) . . ?
C6 N1 N2 111.2(5) . . ?
N6 O8 H8 109.5 . . ?
C7 N2 N1 111.5(5) . . ?
N11 N10 Sm4 116.3(4) . . ?
C33 N10 Sm4 130.2(5) . . ?
C33 N10 N11 111.8(6) . . ?
O8 N6 Sm1 123.8(4) . . ?
C17 N6 Sm1 121.1(4) . . ?
C17 N6 O8 115.1(6) . . ?
N5 N4 Sm2 115.0(4) . . ?
C15 N4 Sm2 131.0(5) . . ?
C15 N4 N5 111.1(5) . . ?
Sm5 O9 Sm4 104.58(16) . . ?
C19 O9 Sm4 128.3(4) . . ?
C19 O9 Sm5 124.2(4) . . ?
C35 N12 Sm5 121.0(5) . . ?
C35 N12 O16 116.7(6) . . ?
O16 N12 Sm5 122.1(5) . . ?
C34 N11 N10 110.4(5) . . ?
O4 N3 Sm4 126.5(4) . . ?
C8 N3 Sm4 120.3(4) . . ?
C8 N3 O4 113.2(5) . . ?
O6 C14 C15 118.2(6) . . ?
C13 C14 O6 110.0(6) . . ?
C13 C14 C15 131.8(6) . . ?
C25 N8 N7 112.0(5) . . ?
O2 C2 C1 117.3(6) . . ?
C3 C2 O2 109.9(6) . . ?
C3 C2 C1 132.7(7) . . ?
N1 C6 H6 118.6 . . ?
N1 C6 C5 122.7(6) . . ?
C5 C6 H6 118.6 . . ?
C58 C59 H59 117.7 . . ?
C58 C59 C60 124.6(6) . . ?
C60 C59 H59 117.7 . . ?
N9 O12 H12 109.5 . . ?
O12 N9 Sm2 126.2(4) . . ?
C26 N9 Sm2 120.2(5) . . ?
C26 N9 O12 112.8(6) . . ?
H47A C47 H47B 109.5 . . ?
H47A C47 H47C 109.5 . . ?
H47B C47 H47C 109.5 . . ?
C48 C47 H47A 109.5 . . ?
C48 C47 H47B 109.5 . . ?
C48 C47 H47C 109.5 . . ?
H18A C18 H18B 109.5 . . ?
H18A C18 H18C 109.5 . . ?
H18B C18 H18C 109.5 . . ?
C17 C18 H18A 109.5 . . ?
C17 C18 H18B 109.5 . . ?
C17 C18 H18C 109.5 . . ?
N6 C17 C18 125.6(6) . . ?
N6 C17 C16 112.7(6) . . ?
C18 C17 C16 121.5(6) . . ?
O1 C1 C2 112.8(5) . . ?
O1 C1 H1A 109.0 . . ?
O1 C1 H1B 109.0 . . ?
C2 C1 H1A 109.0 . . ?
C2 C1 H1B 109.0 . . ?
H1A C1 H1B 107.8 . . ?
O23 C53 C52 116.5(6) . . ?
O23 C53 C54 124.2(6) . . ?
C54 C53 C52 119.4(6) . . ?
O2 C5 C6 117.7(6) . . ?
C4 C5 O2 110.3(6) . . ?
C4 C5 C6 132.0(6) . . ?
C53 C54 H54 116.7 . . ?
C55 C54 C53 126.6(6) . . ?
C55 C54 H54 116.7 . . ?
O13 C28 H28A 109.4 . . ?
O13 C28 H28B 109.4 . . ?
O13 C28 C29 111.0(5) . . ?
H28A C28 H28B 108.0 . . ?
C29 C28 H28A 109.4 . . ?
C29 C28 H28B 109.4 . . ?
H56A C56 H56B 109.5 . . ?
H56A C56 H56C 109.5 . . ?
H56B C56 H56C 109.5 . . ?
C55 C56 H56A 109.5 . . ?
C55 C56 H56B 109.5 . . ?
C55 C56 H56C 109.5 . . ?
N9 C26 C25 112.7(6) . . ?
N9 C26 C27 125.7(7) . . ?
C27 C26 C25 121.6(7) . . ?
O6 C11 C10 115.5(5) . . ?
C12 C11 O6 110.1(5) . . ?
C12 C11 C10 134.3(6) . . ?
O21 C48 C47 117.3(6) . . ?
O21 C48 C49 124.1(6) . . ?
C49 C48 C47 118.6(6) . . ?
O20 C45 C44 123.9(8) . . ?
O20 C45 C46 115.5(8) . . ?
C44 C45 C46 120.6(8) . . ?
O17 C38 C39 125.0(7) . . ?
O17 C38 C37 115.6(8) . . ?
C39 C38 C37 119.4(8) . . ?
C14 C13 H13 126.8 . . ?
C14 C13 C12 106.3(6) . . ?
C12 C13 H13 126.8 . . ?
O7 C16 C17 118.2(5) . . ?
N5 C16 O7 127.1(6) . . ?
N5 C16 C17 114.4(6) . . ?
O5 C10 C11 111.3(5) . . ?
O5 C10 H10A 109.4 . . ?
O5 C10 H10B 109.4 . . ?
C11 C10 H10A 109.4 . . ?
C11 C10 H10B 109.4 . . ?
H10A C10 H10B 108.0 . . ?
O25 C58 C59 125.3(6) . . ?
O25 C58 C57 116.2(7) . . ?
C59 C58 C57 118.4(6) . . ?
C11 C12 C13 107.1(6) . . ?
C11 C12 H12A 126.4 . . ?
C13 C12 H12A 126.4 . . ?
O11 C25 C26 117.2(6) . . ?
N8 C25 O11 125.8(6) . . ?
N8 C25 C26 117.0(6) . . ?
N10 C33 H33 118.5 . . ?
N10 C33 C32 123.1(7) . . ?
C32 C33 H33 118.5 . . ?
O10 C20 C19 115.9(5) . . ?
C21 C20 O10 109.5(6) . . ?
C21 C20 C19 134.1(6) . . ?
H61A C61 H61B 109.5 . . ?
H61A C61 H61C 109.5 . . ?
H61B C61 H61C 109.5 . . ?
C60 C61 H61A 109.5 . . ?
C60 C61 H61B 109.5 . . ?
C60 C61 H61C 109.5 . . ?
O26 C60 C59 124.7(6) . . ?
O26 C60 C61 115.7(6) . . ?
C59 C60 C61 119.6(6) . . ?
C3 C4 H4A 127.0 . . ?
C5 C4 C3 106.1(6) . . ?
C5 C4 H4A 127.0 . . ?
C21 C22 H22 126.8 . . ?
C23 C22 H22 126.8 . . ?
C23 C22 C21 106.4(6) . . ?
C48 C49 H49 116.8 . . ?
C50 C49 C48 126.5(7) . . ?
C50 C49 H49 116.8 . . ?
C35 C36 H36A 109.5 . . ?
C35 C36 H36B 109.5 . . ?
C35 C36 H36C 109.5 . . ?
H36A C36 H36B 109.5 . . ?
H36A C36 H36C 109.5 . . ?
H36B C36 H36C 109.5 . . ?
O9 C19 C20 113.5(5) . . ?
O9 C19 H19A 108.9 . . ?
O9 C19 H19B 108.9 . . ?
C20 C19 H19A 108.9 . . ?
C20 C19 H19B 108.9 . . ?
H19A C19 H19B 107.7 . . ?
N4 C15 C14 123.4(6) . . ?
N4 C15 H15 118.3 . . ?
C14 C15 H15 118.3 . . ?
O14 C29 C28 116.6(6) . . ?
O14 C29 C30 108.7(6) . . ?
C30 C29 C28 134.5(7) . . ?
C29 C30 H30 126.8 . . ?
C29 C30 C31 106.5(7) . . ?
C31 C30 H30 126.8 . . ?
C20 C21 C22 107.8(6) . . ?
C20 C21 H21 126.1 . . ?
C22 C21 H21 126.1 . . ?
C7 C8 C9 119.9(6) . . ?
N3 C8 C7 113.8(6) . . ?
N3 C8 C9 126.3(6) . . ?
O24 C55 C54 126.1(6) . . ?
O24 C55 C56 115.6(6) . . ?
C54 C55 C56 118.3(6) . . ?
O22 C50 C49 125.1(7) . . ?
O22 C50 C51 115.2(7) . . ?
C49 C50 C51 119.7(7) . . ?
O10 C23 C24 118.7(6) . . ?
C22 C23 O10 109.0(6) . . ?
C22 C23 C24 132.2(6) . . ?
C38 C39 H39 117.9 . . ?
C40 C39 C38 124.2(7) . . ?
C40 C39 H39 117.9 . . ?
N7 C24 C23 122.8(6) . . ?
N7 C24 H24 118.6 . . ?
C23 C24 H24 118.6 . . ?
C30 C31 H31 126.2 . . ?
C32 C31 C30 107.6(7) . . ?
C32 C31 H31 126.2 . . ?
C8 C9 H9A 109.5 . . ?
C8 C9 H9B 109.5 . . ?
C8 C9 H9C 109.5 . . ?
H9A C9 H9B 109.5 . . ?
H9A C9 H9C 109.5 . . ?
H9B C9 H9C 109.5 . . ?
O14 C32 C33 118.4(6) . . ?
C31 C32 O14 109.3(7) . . ?
C31 C32 C33 132.2(7) . . ?
O27 C63 C64 123.6(9) . . ?
O27 C63 C62 119.1(10) . . ?
C64 C63 C62 117.3(10) . . ?
O18 C40 C39 125.3(7) . . ?
O18 C40 C41 115.1(7) . . ?
C39 C40 C41 119.6(7) . . ?
C45 C44 H44 116.9 . . ?
C43 C44 C45 126.2(8) . . ?
C43 C44 H44 116.9 . . ?
C43 O19 Sm1 131.3(7) . . ?
C44 C43 C42 120.7(9) . . ?
O19 C43 C44 125.6(9) . . ?
O19 C43 C42 113.4(10) . . ?
C58 C57 H57A 109.5 . . ?
C58 C57 H57B 109.5 . . ?
C58 C57 H57C 109.5 . . ?
H57A C57 H57B 109.5 . . ?
H57A C57 H57C 109.5 . . ?
H57B C57 H57C 109.5 . . ?
C40 C41 H41A 109.5 . . ?
C40 C41 H41B 109.5 . . ?
C40 C41 H41C 109.5 . . ?
H41A C41 H41B 109.5 . . ?
H41A C41 H41C 109.5 . . ?
H41B C41 H41C 109.5 . . ?
O30 C70 C69 122.2(9) . . ?
O30 C70 C71 118.6(9) . . ?
C69 C70 C71 119.1(9) . . ?
C45 C46 H46A 109.5 . . ?
C45 C46 H46B 109.5 . . ?
C45 C46 H46C 109.5 . . ?
H46A C46 H46B 109.5 . . ?
H46A C46 H46C 109.5 . . ?
H46B C46 H46C 109.5 . . ?
C26 C27 H27A 109.5 . . ?
C26 C27 H27B 109.5 . . ?
C26 C27 H27C 109.5 . . ?
H27A C27 H27B 109.5 . . ?
H27A C27 H27C 109.5 . . ?
H27B C27 H27C 109.5 . . ?
C50 C51 H51A 109.5 . . ?
C50 C51 H51B 109.5 . . ?
C50 C51 H51C 109.5 . . ?
H51A C51 H51B 109.5 . . ?
H51A C51 H51C 109.5 . . ?
H51B C51 H51C 109.5 . . ?
C38 C37 H37A 109.5 . . ?
C38 C37 H37B 109.5 . . ?
C38 C37 H37C 109.5 . . ?
H37A C37 H37B 109.5 . . ?
H37A C37 H37C 109.5 . . ?
H37B C37 H37C 109.5 . . ?
C70 C69 H69 117.0 . . ?
C70 C69 C68 126.1(9) . . ?
C68 C69 H69 117.0 . . ?
C70 C71 H71A 109.5 . . ?
C70 C71 H71B 109.5 . . ?
C70 C71 H71C 109.5 . . ?
H71A C71 H71B 109.5 . . ?
H71A C71 H71C 109.5 . . ?
H71B C71 H71C 109.5 . . ?
O29 C68 C69 123.6(10) . . ?
O29 C68 C67 119.2(10) . . ?
C69 C68 C67 116.6(9) . . ?
C68 C67 H67A 109.5 . . ?
C68 C67 H67B 109.5 . . ?
C68 C67 H67C 109.5 . . ?
H67A C67 H67B 109.5 . . ?
H67A C67 H67C 109.5 . . ?
H67B C67 H67C 109.5 . . ?
C63 C64 H64 117.8 . . ?
C63 C64 C65 124.3(10) . . ?
C65 C64 H64 117.8 . . ?
C63 C62 H62A 109.5 . . ?
C63 C62 H62B 109.5 . . ?
C63 C62 H62C 109.5 . . ?
H62A C62 H62B 109.5 . . ?
H62A C62 H62C 109.5 . . ?
H62B C62 H62C 109.5 . . ?
O28 C65 C64 122.7(11) . . ?
O28 C65 C66 114.3(13) . . ?
C64 C65 C66 122.1(11) . . ?
C43 C42 H42A 109.5 . . ?
C43 C42 H42B 109.5 . . ?
C43 C42 H42C 109.5 . . ?
H42A C42 H42B 109.5 . . ?
H42A C42 H42C 109.5 . . ?
H42B C42 H42C 109.5 . . ?
C65 C66 H66A 109.5 . . ?
C65 C66 H66B 109.5 . . ?
C65 C66 H66C 109.5 . . ?
H66A C66 H66B 109.5 . . ?
H66A C66 H66C 109.5 . . ?
H66B C66 H66C 109.5 . . ?

loop_
_geom_bond_atom_site_label_1
_geom_bond_atom_site_label_2
_geom_bond_distance
_geom_bond_site_symmetry_2
_geom_bond_publ_flag
Sm4 Sm3 3.9299(5) . ?
Sm4 Sm5 3.6821(5) . ?
Sm4 O5 2.316(4) . ?
Sm4 O3 2.377(4) . ?
Sm4 O24 2.488(4) . ?
Sm4 O15 2.453(4) . ?
Sm4 O23 2.349(4) . ?
Sm4 N10 2.660(5) . ?
Sm4 O9 2.349(4) . ?
Sm4 N3 2.649(5) . ?
Sm3 Sm2 3.9515(5) . ?
Sm3 O25 2.363(4) . ?
Sm3 O5 2.348(4) . ?
Sm3 O3 2.422(4) . ?
Sm3 O11 2.413(4) . ?
Sm3 O26 2.370(4) . ?
Sm3 O13 2.348(4) . ?
Sm3 N7 2.751(5) . ?
Sm3 N1 2.743(5) . ?
Sm2 Sm1 3.6921(5) . ?
Sm2 O11 2.390(4) . ?
Sm2 O1 2.344(4) . ?
Sm2 O13 2.325(4) . ?
Sm2 O21 2.494(4) . ?
Sm2 O7 2.482(4) . ?
Sm2 O22 2.343(4) . ?
Sm2 N4 2.641(5) . ?
Sm2 N9 2.649(6) . ?
Sm1 O1 2.292(5) . ?
Sm1 O21 2.618(4) . ?
Sm1 O17 2.351(5) . ?
Sm1 O7 2.458(4) . ?
Sm1 O20 2.389(5) . ?
Sm1 O18 2.361(5) . ?
Sm1 N6 2.559(6) . ?
Sm1 O19 2.393(5) . ?
Sm5 O29 2.376(5) . ?
Sm5 O24 2.606(5) . ?
Sm5 O15 2.461(4) . ?
Sm5 O27 2.365(5) . ?
Sm5 O28 2.332(5) . ?
Sm5 O30 2.411(5) . ?
Sm5 O9 2.305(4) . ?
Sm5 N12 2.552(6) . ?
O29 C68 1.234(10) . ?
O25 C58 1.234(8) . ?
O5 C10 1.420(7) . ?
O3 C7 1.318(7) . ?
O11 C25 1.311(7) . ?
O24 C55 1.282(7) . ?
O1 C1 1.436(7) . ?
O26 C60 1.251(7) . ?
O15 C34 1.296(8) . ?
O13 C28 1.412(7) . ?
O23 C53 1.262(7) . ?
O21 C48 1.269(7) . ?
O2 C2 1.357(8) . ?
O2 C5 1.357(7) . ?
O17 C38 1.252(9) . ?
O7 C16 1.304(7) . ?
O27 C63 1.269(10) . ?
O20 C45 1.283(9) . ?
O10 C20 1.363(7) . ?
O10 C23 1.384(8) . ?
O18 C40 1.270(9) . ?
O22 C50 1.260(8) . ?
O28 C65 1.208(12) . ?
O6 C14 1.366(7) . ?
O6 C11 1.375(7) . ?
O14 C29 1.355(8) . ?
O14 C32 1.364(8) . ?
O30 C70 1.289(10) . ?
C3 H3 0.9500 . ?
C3 C2 1.350(9) . ?
C3 C4 1.434(10) . ?
O4 H4 0.8400 . ?
O4 N3 1.399(7) . ?
C52 H52A 0.9800 . ?
C52 H52B 0.9800 . ?
C52 H52C 0.9800 . ?
C52 C53 1.498(9) . ?
N7 N8 1.402(7) . ?
N7 C24 1.288(8) . ?
N5 N4 1.414(7) . ?
N5 C16 1.295(8) . ?
C35 C34 1.488(10) . ?
C35 N12 1.279(9) . ?
C35 C36 1.505(10) . ?
C34 N11 1.289(9) . ?
O16 H16 0.8400 . ?
O16 N12 1.389(8) . ?
C7 N2 1.299(8) . ?
C7 C8 1.483(9) . ?
N1 N2 1.417(7) . ?
N1 C6 1.283(8) . ?
O8 H8 0.8400 . ?
O8 N6 1.399(7) . ?
N10 N11 1.399(8) . ?
N10 C33 1.287(9) . ?
N6 C17 1.288(8) . ?
N4 C15 1.309(8) . ?
O9 C19 1.428(7) . ?
N3 C8 1.271(8) . ?
C14 C13 1.358(9) . ?
C14 C15 1.416(9) . ?
N8 C25 1.293(8) . ?
C2 C1 1.459(8) . ?
C6 H6 0.9500 . ?
C6 C5 1.431(9) . ?
C59 H59 0.9500 . ?
C59 C58 1.390(10) . ?
C59 C60 1.391(10) . ?
O12 H12 0.8400 . ?
O12 N9 1.400(7) . ?
N9 C26 1.268(9) . ?
C47 H47A 0.9800 . ?
C47 H47B 0.9800 . ?
C47 H47C 0.9800 . ?
C47 C48 1.512(9) . ?
C18 H18A 0.9800 . ?
C18 H18B 0.9800 . ?
C18 H18C 0.9800 . ?
C18 C17 1.485(9) . ?
C17 C16 1.492(9) . ?
C1 H1A 0.9900 . ?
C1 H1B 0.9900 . ?
C53 C54 1.406(9) . ?
C5 C4 1.346(10) . ?
C54 H54 0.9500 . ?
C54 C55 1.379(9) . ?
C28 H28A 0.9900 . ?
C28 H28B 0.9900 . ?
C28 C29 1.470(9) . ?
C56 H56A 0.9800 . ?
C56 H56B 0.9800 . ?
C56 H56C 0.9800 . ?
C56 C55 1.506(9) . ?
C26 C25 1.495(9) . ?
C26 C27 1.487(10) . ?
C11 C10 1.481(8) . ?
C11 C12 1.340(8) . ?
C48 C49 1.399(10) . ?
C45 C44 1.391(13) . ?
C45 C46 1.498(12) . ?
C38 C39 1.391(11) . ?
C38 C37 1.519(10) . ?
C13 H13 0.9500 . ?
C13 C12 1.418(9) . ?
C10 H10A 0.9900 . ?
C10 H10B 0.9900 . ?
C58 C57 1.519(10) . ?
C12 H12A 0.9500 . ?
C33 H33 0.9500 . ?
C33 C32 1.429(11) . ?
C20 C19 1.488(9) . ?
C20 C21 1.351(9) . ?
C61 H61A 0.9800 . ?
C61 H61B 0.9800 . ?
C61 H61C 0.9800 . ?
C61 C60 1.512(9) . ?
C4 H4A 0.9500 . ?
C22 H22 0.9500 . ?
C22 C21 1.414(10) . ?
C22 C23 1.365(9) . ?
C49 H49 0.9500 . ?
C49 C50 1.399(11) . ?
C36 H36A 0.9800 . ?
C36 H36B 0.9800 . ?
C36 H36C 0.9800 . ?
C19 H19A 0.9900 . ?
C19 H19B 0.9900 . ?
C15 H15 0.9500 . ?
C29 C30 1.369(10) . ?
C30 H30 0.9500 . ?
C30 C31 1.404(11) . ?
C21 H21 0.9500 . ?
C8 C9 1.502(9) . ?
C50 C51 1.516(10) . ?
C23 C24 1.421(9) . ?
C39 H39 0.9500 . ?
C39 C40 1.381(10) . ?
C24 H24 0.9500 . ?
C31 H31 0.9500 . ?
C31 C32 1.337(11) . ?
C9 H9A 0.9800 . ?
C9 H9B 0.9800 . ?
C9 H9C 0.9800 . ?
C63 C64 1.372(15) . ?
C63 C62 1.470(13) . ?
C40 C41 1.506(11) . ?
C44 H44 0.9500 . ?
C44 C43 1.380(14) . ?
O19 C43 1.278(10) . ?
C43 C42 1.555(15) . ?
C57 H57A 0.9800 . ?
C57 H57B 0.9800 . ?
C57 H57C 0.9800 . ?
C41 H41A 0.9800 . ?
C41 H41B 0.9800 . ?
C41 H41C 0.9800 . ?
C70 C69 1.426(14) . ?
C70 C71 1.486(12) . ?
C46 H46A 0.9800 . ?
C46 H46B 0.9800 . ?
C46 H46C 0.9800 . ?
C27 H27A 0.9800 . ?
C27 H27B 0.9800 . ?
C27 H27C 0.9800 . ?
C51 H51A 0.9800 . ?
C51 H51B 0.9800 . ?
C51 H51C 0.9800 . ?
C37 H37A 0.9800 . ?
C37 H37B 0.9800 . ?
C37 H37C 0.9800 . ?
C69 H69 0.9500 . ?
C69 C68 1.470(15) . ?
C71 H71A 0.9800 . ?
C71 H71B 0.9800 . ?
C71 H71C 0.9800 . ?
C68 C67 1.510(14) . ?
C67 H67A 0.9800 . ?
C67 H67B 0.9800 . ?
C67 H67C 0.9800 . ?
C64 H64 0.9500 . ?
C64 C65 1.496(17) . ?
C62 H62A 0.9800 . ?
C62 H62B 0.9800 . ?
C62 H62C 0.9800 . ?
C65 C66 1.566(16) . ?
C42 H42A 0.9800 . ?
C42 H42B 0.9800 . ?
C42 H42C 0.9800 . ?
C66 H66A 0.9800 . ?
C66 H66B 0.9800 . ?
C66 H66C 0.9800 . ?

loop_
_geom_torsion_atom_site_label_1
_geom_torsion_atom_site_label_2
_geom_torsion_atom_site_label_3
_geom_torsion_atom_site_label_4
_geom_torsion
_geom_torsion_site_symmetry_1
_geom_torsion_site_symmetry_2
_geom_torsion_site_symmetry_3
_geom_torsion_site_symmetry_4
_geom_torsion_publ_flag
Sm4 O5 C10 C11 77.6(6) . . . . ?
Sm4 O3 C7 N2 -174.6(5) . . . . ?
Sm4 O3 C7 C8 8.8(8) . . . . ?
Sm4 O24 C55 C54 -11.1(9) . . . . ?
Sm4 O24 C55 C56 168.6(5) . . . . ?
Sm4 O15 C34 C35 -151.3(5) . . . . ?
Sm4 O15 C34 N11 26.1(8) . . . . ?
Sm4 O23 C53 C52 -176.6(4) . . . . ?
Sm4 O23 C53 C54 3.4(10) . . . . ?
Sm4 N10 N11 C34 -14.3(7) . . . . ?
Sm4 N10 C33 C32 18.2(11) . . . . ?
Sm4 O9 C19 C20 -97.4(6) . . . . ?
Sm4 N3 C8 C7 -0.7(7) . . . . ?
Sm4 N3 C8 C9 -177.6(5) . . . . ?
Sm3 O25 C58 C59 11.0(11) . . . . ?
Sm3 O25 C58 C57 -169.1(5) . . . . ?
Sm3 O5 C10 C11 -109.1(5) . . . . ?
Sm3 O3 C7 N2 33.4(8) . . . . ?
Sm3 O3 C7 C8 -143.3(4) . . . . ?
Sm3 O11 C25 N8 31.1(8) . . . . ?
Sm3 O11 C25 C26 -146.3(5) . . . . ?
Sm3 O26 C60 C59 -7.1(11) . . . . ?
Sm3 O26 C60 C61 173.1(5) . . . . ?
Sm3 O13 C28 C29 -109.2(5) . . . . ?
Sm3 N7 N8 C25 -21.3(6) . . . . ?
Sm3 N7 C24 C23 21.6(10) . . . . ?
Sm3 N1 N2 C7 -24.9(6) . . . . ?
Sm3 N1 C6 C5 16.4(11) . . . . ?
Sm2 O11 C25 N8 -171.8(5) . . . . ?
Sm2 O11 C25 C26 10.8(8) . . . . ?
Sm2 O1 C1 C2 -99.0(6) . . . . ?
Sm2 O13 C28 C29 76.8(6) . . . . ?
Sm2 O21 C48 C47 176.0(4) . . . . ?
Sm2 O21 C48 C49 -3.6(11) . . . . ?
Sm2 O7 C16 N5 29.5(8) . . . . ?
Sm2 O7 C16 C17 -143.7(5) . . . . ?
Sm2 O22 C50 C49 19.3(13) . . . . ?
Sm2 O22 C50 C51 -161.3(6) . . . . ?
Sm2 N4 C15 C14 19.9(10) . . . . ?
Sm2 N9 C26 C25 -13.9(8) . . . . ?
Sm2 N9 C26 C27 167.6(7) . . . . ?
Sm1 O1 C1 C2 107.8(6) . . . . ?
Sm1 O21 C48 C47 11.0(9) . . . . ?
Sm1 O21 C48 C49 -168.6(6) . . . . ?
Sm1 O17 C38 C39 13.4(13) . . . . ?
Sm1 O17 C38 C37 -167.3(6) . . . . ?
Sm1 O7 C16 N5 144.3(6) . . . . ?
Sm1 O7 C16 C17 -28.9(7) . . . . ?
Sm1 O20 C45 C44 -27.5(11) . . . . ?
Sm1 O20 C45 C46 156.0(6) . . . . ?
Sm1 O18 C40 C39 -6.2(13) . . . . ?
Sm1 O18 C40 C41 174.2(6) . . . . ?
Sm1 N6 C17 C18 -180.0(5) . . . . ?
Sm1 N6 C17 C16 -5.5(7) . . . . ?
Sm1 O19 C43 C44 13.8(17) . . . . ?
Sm1 O19 C43 C42 -172.2(8) . . . . ?
Sm5 O29 C68 C69 -23.0(17) . . . . ?
Sm5 O29 C68 C67 165.3(7) . . . . ?
Sm5 O24 C55 C54 178.5(4) . . . . ?
Sm5 O24 C55 C56 -1.8(9) . . . . ?
Sm5 O15 C34 C35 -35.5(7) . . . . ?
Sm5 O15 C34 N11 141.9(6) . . . . ?
Sm5 O27 C63 C64 33.0(14) . . . . ?
Sm5 O27 C63 C62 -147.1(7) . . . . ?
Sm5 O28 C65 C64 1(2) . . . . ?
Sm5 O28 C65 C66 170.4(9) . . . . ?
Sm5 O30 C70 C69 8.8(15) . . . . ?
Sm5 O30 C70 C71 -173.9(6) . . . . ?
Sm5 O9 C19 C20 105.2(6) . . . . ?
O3 C7 N2 N1 -1.8(9) . . . . ?
O3 C7 C8 N3 -4.5(9) . . . . ?
O3 C7 C8 C9 172.5(6) . . . . ?
O15 C34 N11 N10 -6.5(9) . . . . ?
O13 C28 C29 O14 49.9(8) . . . . ?
O13 C28 C29 C30 -123.9(9) . . . . ?
O23 C53 C54 C55 0.0(11) . . . . ?
O21 C48 C49 C50 -2.0(14) . . . . ?
O2 C2 C1 O1 58.1(9) . . . . ?
O2 C5 C4 C3 -0.5(9) . . . . ?
O17 C38 C39 C40 -0.6(14) . . . . ?
O27 C63 C64 C65 -12.1(19) . . . . ?
O20 C45 C44 C43 -2.7(16) . . . . ?
O10 C20 C19 O9 57.3(8) . . . . ?
O10 C20 C21 C22 -0.2(8) . . . . ?
O10 C23 C24 N7 8.3(10) . . . . ?
O6 C14 C13 C12 0.9(8) . . . . ?
O6 C14 C15 N4 9.6(11) . . . . ?
O6 C11 C10 O5 48.0(7) . . . . ?
O6 C11 C12 C13 -1.9(8) . . . . ?
O14 C29 C30 C31 -0.6(8) . . . . ?
O30 C70 C69 C68 4.8(17) . . . . ?
C3 C2 C1 O1 -125.7(9) . . . . ?
O4 N3 C8 C7 177.5(5) . . . . ?
O4 N3 C8 C9 0.7(9) . . . . ?
C52 C53 C54 C55 180.0(6) . . . . ?
N7 N8 C25 O11 -2.8(9) . . . . ?
N7 N8 C25 C26 174.6(6) . . . . ?
N5 N4 C15 C14 179.0(6) . . . . ?
C35 C34 N11 N10 171.0(5) . . . . ?
C34 C35 N12 Sm5 -0.1(8) . . . . ?
C34 C35 N12 O16 175.6(6) . . . . ?
N1 C6 C5 O2 5.9(11) . . . . ?
N1 C6 C5 C4 -173.3(8) . . . . ?
O8 N6 C17 C18 1.9(10) . . . . ?
O8 N6 C17 C16 176.4(5) . . . . ?
N2 C7 C8 N3 178.6(6) . . . . ?
N2 C7 C8 C9 -4.4(9) . . . . ?
N2 N1 C6 C5 -178.8(6) . . . . ?
N10 C33 C32 O14 9.6(12) . . . . ?
N10 C33 C32 C31 -173.6(9) . . . . ?
N6 C17 C16 O7 22.3(9) . . . . ?
N6 C17 C16 N5 -151.7(6) . . . . ?
N4 N5 C16 O7 -6.3(10) . . . . ?
N4 N5 C16 C17 167.1(5) . . . . ?
N12 C35 C34 O15 23.2(9) . . . . ?
N12 C35 C34 N11 -154.6(6) . . . . ?
N11 N10 C33 C32 -177.4(7) . . . . ?
C14 O6 C11 C10 -175.1(5) . . . . ?
C14 O6 C11 C12 2.5(7) . . . . ?
C14 C13 C12 C11 0.6(8) . . . . ?
N8 N7 C24 C23 -177.3(6) . . . . ?
C2 O2 C5 C6 -179.2(6) . . . . ?
C2 O2 C5 C4 0.2(8) . . . . ?
C2 C3 C4 C5 0.6(10) . . . . ?
C6 N1 N2 C7 166.2(6) . . . . ?
C6 C5 C4 C3 178.8(8) . . . . ?
O12 N9 C26 C25 175.8(6) . . . . ?
O12 N9 C26 C27 -2.7(12) . . . . ?
N9 C26 C25 O11 3.3(9) . . . . ?
N9 C26 C25 N8 -174.3(6) . . . . ?
C47 C48 C49 C50 178.4(8) . . . . ?
C18 C17 C16 O7 -162.9(6) . . . . ?
C18 C17 C16 N5 23.0(9) . . . . ?
C53 C54 C55 O24 4.4(11) . . . . ?
C53 C54 C55 C56 -175.3(7) . . . . ?
C5 O2 C2 C3 0.2(8) . . . . ?
C5 O2 C2 C1 177.3(6) . . . . ?
C28 C29 C30 C31 173.4(8) . . . . ?
C11 O6 C14 C13 -2.1(8) . . . . ?
C11 O6 C14 C15 175.8(6) . . . . ?
C48 C49 C50 O22 -5.1(15) . . . . ?
C48 C49 C50 C51 175.5(9) . . . . ?
C45 C44 C43 O19 9.7(19) . . . . ?
C45 C44 C43 C42 -163.8(11) . . . . ?
C38 C39 C40 O18 -2.8(13) . . . . ?
C38 C39 C40 C41 176.8(8) . . . . ?
C13 C14 C15 N4 -173.0(8) . . . . ?
C16 N5 N4 Sm2 -18.3(7) . . . . ?
C16 N5 N4 C15 179.0(6) . . . . ?
C10 C11 C12 C13 175.0(7) . . . . ?
C58 C59 C60 O26 -1.4(12) . . . . ?
C58 C59 C60 C61 178.4(7) . . . . ?
C12 C11 C10 O5 -128.8(8) . . . . ?
C33 N10 N11 C34 179.0(6) . . . . ?
C20 O10 C23 C22 1.3(7) . . . . ?
C20 O10 C23 C24 -178.0(6) . . . . ?
C60 C59 C58 O25 -0.4(12) . . . . ?
C60 C59 C58 C57 179.7(7) . . . . ?
C4 C3 C2 O2 -0.5(9) . . . . ?
C4 C3 C2 C1 -176.9(8) . . . . ?
C22 C23 C24 N7 -170.9(7) . . . . ?
C36 C35 C34 O15 -162.1(6) . . . . ?
C36 C35 C34 N11 20.2(10) . . . . ?
C36 C35 N12 Sm5 -174.7(6) . . . . ?
C36 C35 N12 O16 1.0(11) . . . . ?
C19 C20 C21 C22 -171.5(8) . . . . ?
C15 C14 C13 C12 -176.6(8) . . . . ?
C29 O14 C32 C33 175.7(6) . . . . ?
C29 O14 C32 C31 -1.8(8) . . . . ?
C29 C30 C31 C32 -0.5(10) . . . . ?
C30 C31 C32 O14 1.4(10) . . . . ?
C30 C31 C32 C33 -175.6(8) . . . . ?
C21 C20 C19 O9 -131.8(8) . . . . ?
C21 C22 C23 O10 -1.5(8) . . . . ?
C21 C22 C23 C24 177.8(7) . . . . ?
C8 C7 N2 N1 174.9(5) . . . . ?
C23 O10 C20 C19 172.4(5) . . . . ?
C23 O10 C20 C21 -0.7(7) . . . . ?
C23 C22 C21 C20 1.0(9) . . . . ?
C24 N7 N8 C25 173.3(6) . . . . ?
C32 O14 C29 C28 -173.8(6) . . . . ?
C32 O14 C29 C30 1.5(8) . . . . ?
C63 C64 C65 O28 -5(2) . . . . ?
C63 C64 C65 C66 -173.5(13) . . . . ?
C70 C69 C68 O29 1.9(18) . . . . ?
C70 C69 C68 C67 173.8(10) . . . . ?
C46 C45 C44 C43 173.6(10) . . . . ?
C27 C26 C25 O11 -178.2(7) . . . . ?
C27 C26 C25 N8 4.2(11) . . . . ?
C37 C38 C39 C40 -179.9(8) . . . . ?
C71 C70 C69 C68 -172.4(10) . . . . ?
C62 C63 C64 C65 168.0(12) . . . . ?
